data_7034132
loop_
_publ_author_name
'Sobieray, Miriam'
'Gode, Jens'
'Seidel, Christiane'
'Po\&s, Marieke'
'Feldmann, Claus'
'Ruschewitz, Uwe'

_publ_section_title
;
 Bright luminescence in lanthanide coordination polymers with
 tetrafluoroterephthalate as a bridging ligand.
;
_journal_issue 13
_journal_name_full 'Dalton transactions (Cambridge, England : 2003)'
_journal_page_first 6249
_journal_page_last 6259
_journal_paper_doi 10.1039/c4dt03733b
_journal_volume 44
_journal_year 2015
_chemical_formula_sum 'C16 H21 F4 N6 O12 Sm'
_chemical_formula_weight 715.74
_chemical_name_systematic
;
 ?
;
_space_group_crystal_system triclinic
_space_group_IT_number 2
_space_group_name_Hall '-P 1'
_space_group_name_H-M_alt 'P -1'
_symmetry_space_group_name_Hall '-P 1'
_symmetry_space_group_name_H-M 'P -1'
_atom_sites_solution_hydrogens geom
_audit_creation_method SHELXL-2013
_audit_update_record
;
2014-09-19 deposited with the CCDC.
2015-02-20 downloaded from the CCDC.
;
_cell_angle_alpha 101.818(9)
_cell_angle_beta 104.289(9)
_cell_angle_gamma 101.705(9)
_cell_formula_units_Z 2
_cell_length_a 10.9816(13)
_cell_length_b 11.1645(13)
_cell_length_c 11.5291(12)
_cell_measurement_temperature 293(2)
_cell_measurement_theta_max 59.53
_cell_measurement_theta_min 2.29
_cell_volume 1292.0(3)
_computing_structure_refinement 'SHELXL-2013 (Sheldrick, 2013)'
_diffrn_ambient_temperature 293(2)
_diffrn_measured_fraction_theta_full 1.000
_diffrn_measured_fraction_theta_max 0.993
_diffrn_measurement_device_type 'STOE IPDS II'
_diffrn_measurement_method '\w and \f scans'
_diffrn_radiation_type MoK\a
_diffrn_radiation_wavelength 0.71073
_diffrn_reflns_av_R_equivalents 0.0876
_diffrn_reflns_av_unetI/netI 0.0727
_diffrn_reflns_Laue_measured_fraction_full 1.000
_diffrn_reflns_Laue_measured_fraction_max 0.993
_diffrn_reflns_limit_h_max 15
_diffrn_reflns_limit_h_min -15
_diffrn_reflns_limit_k_max 15
_diffrn_reflns_limit_k_min -15
_diffrn_reflns_limit_l_max 15
_diffrn_reflns_limit_l_min -15
_diffrn_reflns_number 25552
_diffrn_reflns_point_group_measured_fraction_full 1.000
_diffrn_reflns_point_group_measured_fraction_max 0.993
_diffrn_reflns_theta_full 25.242
_diffrn_reflns_theta_max 29.531
_diffrn_reflns_theta_min 1.892
_exptl_absorpt_coefficient_mu 2.370
_exptl_absorpt_correction_T_max 0.7110
_exptl_absorpt_correction_T_min 0.6433
_exptl_absorpt_correction_type numerical
_exptl_absorpt_process_details 'STOE XRed, XShape'
_exptl_crystal_colour yellow
_exptl_crystal_density_diffrn 1.840
_exptl_crystal_description block
_exptl_crystal_F_000 706
_exptl_crystal_recrystallization_method 'Re-crystallisation from solvent: formamide'
_exptl_crystal_size_max 0.3
_exptl_crystal_size_mid 0.3
_exptl_crystal_size_min 0.2
_refine_diff_density_max 1.020
_refine_diff_density_min -2.065
_refine_diff_density_rms 0.172
_refine_ls_extinction_method none
_refine_ls_goodness_of_fit_ref 1.084
_refine_ls_hydrogen_treatment constr
_refine_ls_matrix_type full
_refine_ls_number_parameters 353
_refine_ls_number_reflns 7176
_refine_ls_number_restraints 0
_refine_ls_restrained_S_all 1.084
_refine_ls_R_factor_all 0.0789
_refine_ls_R_factor_gt 0.0457
_refine_ls_shift/su_max 0.000
_refine_ls_shift/su_mean 0.000
_refine_ls_structure_factor_coef Fsqd
_refine_ls_weighting_details 'w=1/[\s^2^(Fo^2^)+(0.0163P)^2^+2.8733P] where P=(Fo^2^+2Fc^2^)/3'
_refine_ls_weighting_scheme calc
_refine_ls_wR_factor_gt 0.0752
_refine_ls_wR_factor_ref 0.0863
_reflns_Friedel_coverage 0.000
_reflns_number_gt 5383
_reflns_number_total 7176
_reflns_threshold_expression 'I > 2\s(I)'
_cod_data_source_file c4dt03733b2.cif
_cod_data_source_block shelxl
_cod_depositor_comments 'Adding full bibliography for 7034127--7034136.cif.'
_cod_database_code 7034132
_shelx_space_group_comment
;
The symmetry employed for this shelxl refinement is uniquely defined
by the following loop, which should always be used as a source of
symmetry information in preference to the above space-group names.
They are only intended as comments.
;
_shelxl_version_number 2013-4

loop_
_space_group_symop_operation_xyz
'x, y, z'
'-x, -y, -z'

loop_
_atom_site_label
_atom_site_type_symbol
_atom_site_fract_x
_atom_site_fract_y
_atom_site_fract_z
_atom_site_U_iso_or_equiv
_atom_site_adp_type
_atom_site_occupancy
_atom_site_site_symmetry_order
_atom_site_calc_flag
_atom_site_refinement_flags_posn
_atom_site_refinement_flags_adp
Sm1 Sm 0.11101(3) 0.37395(3) 0.50180(2) 0.02401(7) Uani 1 1 d . .
F7 F 0.3124(4) 0.2838(4) 0.9600(3) 0.0590(10) Uani 1 1 d . .
C4 C -0.1095(5) 0.4630(6) 0.0332(5) 0.0390(12) Uani 1 1 d . .
O12B O -0.1226(3) 0.4045(3) 0.4383(3) 0.0322(7) Uani 1 1 d . .
F8 F 0.5569(4) 0.5807(4) 0.8080(3) 0.0556(9) Uani 1 1 d . .
F4 F -0.2195(3) 0.4212(4) 0.0614(3) 0.0672(12) Uani 1 1 d . .
O9 O 0.0637(4) 0.1726(3) 0.5584(3) 0.0437(9) Uani 1 1 d . .
O1 O 0.0686(3) 0.4322(3) 0.3022(3) 0.0330(7) Uani 1 1 d . .
O11 O 0.3225(3) 0.4838(3) 0.4759(3) 0.0386(8) Uani 1 1 d . .
O5A O 0.2918(4) 0.3993(4) 0.6755(3) 0.0453(9) Uani 1 1 d . .
O12A O -0.0990(4) 0.2228(3) 0.3487(3) 0.0411(9) Uani 1 1 d . .
O10 O 0.1753(4) 0.2177(4) 0.3647(4) 0.0441(9) Uani 1 1 d . .
F3 F 0.2353(3) 0.5891(5) 0.1752(3) 0.0727(13) Uani 1 1 d . .
O2 O 0.0322(4) 0.4124(4) 0.6853(3) 0.0438(9) Uani 1 1 d . .
C1 C 0.0157(5) 0.5109(4) 0.2599(4) 0.0276(9) Uani 1 1 d . .
O5B O 0.3727(4) 0.2396(4) 0.7151(4) 0.0545(11) Uani 1 1 d . .
C14 C 0.0052(8) 0.8263(7) 0.9943(7) 0.070(2) Uani 1 1 d . .
H14 H -0.0769 0.7688 0.9621 0.084 Uiso 1 1 calc R U
C2 C 0.0079(5) 0.5074(5) 0.1259(4) 0.0301(10) Uani 1 1 d . .
O15 O 0.3556(6) 0.9789(6) 0.0450(6) 0.092(2) Uani 1 1 d . .
C6 C 0.4314(5) 0.4268(5) 0.8757(4) 0.0355(11) Uani 1 1 d . .
C3 C 0.1171(5) 0.5438(6) 0.0897(4) 0.0394(12) Uani 1 1 d . .
N11 N 0.4619(4) 0.6381(5) 0.4379(5) 0.0463(11) Uani 1 1 d . .
H3A H 0.5254 0.6039 0.4535 0.056 Uiso 1 1 calc R U
H3B H 0.4730 0.7081 0.4167 0.056 Uiso 1 1 calc R U
C7 C 0.4067(5) 0.3907(5) 0.9781(5) 0.0398(12) Uani 1 1 d . .
C12 C -0.1686(5) 0.2970(5) 0.3583(4) 0.0316(10) Uani 1 1 d . .
N9 N 0.0488(6) 0.0417(5) 0.6829(5) 0.0575(14) Uani 1 1 d . .
H1A H 0.0352 -0.0251 0.6237 0.069 Uiso 1 1 calc R U
H1B H 0.0514 0.0351 0.7564 0.069 Uiso 1 1 calc R U
N16 N 0.3047(14) 0.0113(9) 0.5107(9) 0.164(5) Uani 1 1 d . .
H40A H 0.3758 0.0545 0.5677 0.197 Uiso 1 1 calc R U
H40B H 0.2337 0.0334 0.5084 0.197 Uiso 1 1 calc R U
C10 C 0.2506(7) 0.2170(7) 0.3016(6) 0.0550(16) Uani 1 1 d . .
H10 H 0.3156 0.2917 0.3187 0.066 Uiso 1 1 calc R U
C8 C 0.5261(5) 0.5394(5) 0.9028(5) 0.0374(11) Uani 1 1 d . .
C5 C 0.3585(5) 0.3472(5) 0.7442(5) 0.0362(11) Uani 1 1 d . .
N14 N 0.0767(7) 0.8371(6) 0.9201(5) 0.0755(19) Uani 1 1 d . .
H12A H 0.1530 0.8895 0.9471 0.091 Uiso 1 1 calc R U
H12B H 0.0475 0.7919 0.8441 0.091 Uiso 1 1 calc R U
C9 C 0.0655(5) 0.1525(5) 0.6611(5) 0.0388(12) Uani 1 1 d . .
H9 H 0.0799 0.2224 0.7275 0.047 Uiso 1 1 calc R U
O14 O 0.0383(7) 0.8857(6) 1.1013(5) 0.0950(19) Uani 1 1 d . .
C11 C 0.3487(5) 0.5838(5) 0.4464(4) 0.0345(11) Uani 1 1 d . .
H11 H 0.2824 0.6237 0.4288 0.041 Uiso 1 1 calc R U
N10 N 0.2484(7) 0.1246(7) 0.2154(6) 0.0793(19) Uani 1 1 d . .
H2A H 0.1900 0.0537 0.1964 0.095 Uiso 1 1 calc R U
H2B H 0.3054 0.1328 0.1760 0.095 Uiso 1 1 calc R U
C13 C -0.3074(6) 0.2618(6) 0.2752(6) 0.0558(16) Uani 1 1 d . .
H13A H -0.3461 0.3300 0.2953 0.084 Uiso 1 1 calc R U
H13B H -0.3563 0.1863 0.2875 0.084 Uiso 1 1 calc R U
H13C H -0.3081 0.2467 0.1900 0.084 Uiso 1 1 calc R U
N15 N 0.5178(7) 0.8975(7) 0.1147(6) 0.083(2) Uani 1 1 d . .
H9A H 0.5647 0.9304 0.0737 0.099 Uiso 1 1 calc R U
H9B H 0.5464 0.8517 0.1611 0.099 Uiso 1 1 calc R U
O16 O 0.3628(8) -0.1393(7) 0.4014(9) 0.133(3) Uani 1 1 d . .
C16 C 0.3044(16) -0.0756(14) 0.4377(16) 0.146(6) Uani 1 1 d . .
H039 H 0.2192 -0.1082 0.3854 0.175 Uiso 1 1 calc R U
C15 C 0.4087(10) 0.9160(9) 0.1071(9) 0.087(3) Uani 1 1 d . .
H044 H 0.3621 0.8782 0.1534 0.105 Uiso 1 1 calc R U

loop_
_atom_site_aniso_label
_atom_site_aniso_U_11
_atom_site_aniso_U_22
_atom_site_aniso_U_33
_atom_site_aniso_U_23
_atom_site_aniso_U_13
_atom_site_aniso_U_12
Sm1 0.02806(11) 0.02800(11) 0.01800(10) 0.00787(8) 0.00674(8) 0.01042(8)
F7 0.061(2) 0.060(2) 0.0429(19) 0.0145(17) 0.0118(17) -0.0096(18)
C4 0.039(3) 0.060(4) 0.029(2) 0.020(2) 0.019(2) 0.018(3)
O12B 0.0339(18) 0.0316(18) 0.0276(16) 0.0042(14) 0.0080(14) 0.0062(14)
F8 0.065(2) 0.070(2) 0.0320(16) 0.0241(16) 0.0180(16) 0.0049(18)
F4 0.0403(19) 0.128(4) 0.0368(18) 0.032(2) 0.0202(16) 0.011(2)
O9 0.063(3) 0.038(2) 0.0301(18) 0.0132(16) 0.0160(18) 0.0074(18)
O1 0.0417(19) 0.042(2) 0.0232(15) 0.0151(15) 0.0109(14) 0.0195(16)
O11 0.0347(19) 0.044(2) 0.043(2) 0.0182(17) 0.0139(16) 0.0130(16)
O5A 0.047(2) 0.054(2) 0.0324(18) 0.0214(17) -0.0003(16) 0.0140(18)
O12A 0.045(2) 0.0294(19) 0.046(2) 0.0038(16) 0.0091(17) 0.0158(16)
O10 0.056(2) 0.046(2) 0.043(2) 0.0154(18) 0.0257(19) 0.0234(19)
F3 0.0369(19) 0.140(4) 0.0297(17) 0.029(2) 0.0010(14) 0.005(2)
O2 0.071(3) 0.052(2) 0.0293(17) 0.0210(17) 0.0270(18) 0.038(2)
C1 0.032(2) 0.035(3) 0.020(2) 0.0118(18) 0.0089(18) 0.012(2)
O5B 0.065(3) 0.052(3) 0.042(2) 0.0086(19) 0.004(2) 0.023(2)
C14 0.078(5) 0.065(5) 0.059(4) 0.005(4) 0.016(4) 0.016(4)
C2 0.035(2) 0.039(3) 0.023(2) 0.015(2) 0.0119(19) 0.015(2)
O15 0.098(4) 0.125(5) 0.116(5) 0.077(4) 0.067(4) 0.076(4)
C6 0.032(3) 0.045(3) 0.028(2) 0.013(2) 0.005(2) 0.011(2)
C3 0.031(3) 0.060(4) 0.026(2) 0.013(2) 0.006(2) 0.012(2)
N11 0.038(2) 0.050(3) 0.058(3) 0.025(2) 0.017(2) 0.013(2)
C7 0.038(3) 0.045(3) 0.034(3) 0.012(2) 0.008(2) 0.007(2)
C12 0.033(2) 0.030(2) 0.029(2) 0.008(2) 0.007(2) 0.006(2)
N9 0.097(4) 0.040(3) 0.044(3) 0.018(2) 0.032(3) 0.016(3)
N16 0.265(15) 0.087(7) 0.112(8) -0.021(6) 0.023(8) 0.077(8)
C10 0.057(4) 0.062(4) 0.044(3) 0.000(3) 0.019(3) 0.021(3)
C8 0.037(3) 0.051(3) 0.028(2) 0.019(2) 0.009(2) 0.014(2)
C5 0.030(2) 0.050(3) 0.030(2) 0.017(2) 0.006(2) 0.010(2)
N14 0.098(5) 0.086(5) 0.045(3) 0.002(3) 0.020(3) 0.047(4)
C9 0.055(3) 0.032(3) 0.032(2) 0.013(2) 0.014(2) 0.011(2)
O14 0.127(5) 0.097(4) 0.059(3) 0.007(3) 0.048(4) 0.016(4)
C11 0.032(3) 0.041(3) 0.031(2) 0.012(2) 0.009(2) 0.008(2)
N10 0.084(5) 0.094(5) 0.064(4) 0.000(4) 0.036(4) 0.038(4)
C13 0.037(3) 0.064(4) 0.050(3) -0.003(3) 0.000(3) 0.011(3)
N15 0.104(6) 0.089(5) 0.072(4) 0.035(4) 0.027(4) 0.048(4)
O16 0.138(7) 0.080(5) 0.173(8) 0.014(5) 0.026(6) 0.056(5)
C16 0.184(14) 0.125(11) 0.196(16) 0.078(11) 0.094(13) 0.104(11)
C15 0.106(7) 0.101(7) 0.095(6) 0.043(6) 0.062(6) 0.059(6)

loop_
_atom_type_symbol
_atom_type_description
_atom_type_scat_dispersion_real
_atom_type_scat_dispersion_imag
_atom_type_scat_source
C C 0.0033 0.0016 'International Tables Vol C Tables 4.2.6.8 and 6.1.1.4'
H H 0.0000 0.0000 'International Tables Vol C Tables 4.2.6.8 and 6.1.1.4'
N N 0.0061 0.0033 'International Tables Vol C Tables 4.2.6.8 and 6.1.1.4'
O O 0.0106 0.0060 'International Tables Vol C Tables 4.2.6.8 and 6.1.1.4'
F F 0.0171 0.0103 'International Tables Vol C Tables 4.2.6.8 and 6.1.1.4'
Sm Sm -0.1638 3.4418 'International Tables Vol C Tables 4.2.6.8 and 6.1.1.4'

loop_
_geom_angle_atom_site_label_1
_geom_angle_atom_site_label_2
_geom_angle_atom_site_label_3
_geom_angle
_geom_angle_site_symmetry_1
_geom_angle_site_symmetry_3
O5A Sm1 O12B 91.24(12) . 2_566
O5A Sm1 O10 93.59(14) . .
O12B Sm1 O10 142.61(12) 2_566 .
O5A Sm1 O9 76.15(13) . .
O12B Sm1 O9 144.61(12) 2_566 .
O10 Sm1 O9 72.06(13) . .
O5A Sm1 O2 74.04(13) . .
O12B Sm1 O2 72.44(12) 2_566 .
O10 Sm1 O2 144.14(12) . .
O9 Sm1 O2 72.31(12) . .
O5A Sm1 O1 137.95(13) . .
O12B Sm1 O1 76.34(11) 2_566 .
O10 Sm1 O1 75.40(12) . .
O9 Sm1 O1 134.00(12) . .
O2 Sm1 O1 135.46(11) . .
O5A Sm1 O11 67.85(13) . .
O12B Sm1 O11 75.42(12) 2_566 .
O10 Sm1 O11 72.28(13) . .
O9 Sm1 O11 126.58(13) . .
O2 Sm1 O11 128.76(13) . .
O1 Sm1 O11 70.15(11) . .
O5A Sm1 O12A 145.72(12) . .
O12B Sm1 O12A 118.47(11) 2_566 .
O10 Sm1 O12A 73.53(13) . .
O9 Sm1 O12A 69.70(12) . .
O2 Sm1 O12A 97.71(14) . .
O1 Sm1 O12A 70.47(12) . .
O11 Sm1 O12A 132.81(12) . .
O5A Sm1 O12B 143.08(12) . .
O12B Sm1 O12B 70.57(12) 2_566 .
O10 Sm1 O12B 120.58(12) . .
O9 Sm1 O12B 99.98(12) . .
O2 Sm1 O12B 69.94(11) . .
O1 Sm1 O12B 70.15(11) . .
O11 Sm1 O12B 132.38(11) . .
O12A Sm1 O12B 50.04(11) . .
O5A Sm1 C12 155.12(13) . .
O12B Sm1 C12 94.55(12) 2_566 .
O10 Sm1 C12 96.34(14) . .
O9 Sm1 C12 85.31(13) . .
O2 Sm1 C12 84.70(13) . .
O1 Sm1 C12 66.85(12) . .
O11 Sm1 C12 136.99(12) . .
O12A Sm1 C12 24.67(12) . .
O12B Sm1 C12 25.43(12) . .
O5A Sm1 Sm1 121.49(10) . 2_566
O12B Sm1 Sm1 36.95(8) 2_566 2_566
O10 Sm1 Sm1 142.26(9) . 2_566
O9 Sm1 Sm1 126.09(10) . 2_566
O2 Sm1 Sm1 66.69(8) . 2_566
O1 Sm1 Sm1 69.20(8) . 2_566
O11 Sm1 Sm1 106.37(8) . 2_566
O12A Sm1 Sm1 82.56(8) . 2_566
O12B Sm1 Sm1 33.62(7) . 2_566
C12 Sm1 Sm1 58.05(10) . 2_566
F4 C4 C2 119.6(4) . .
F4 C4 C3 118.8(5) . 2_565
C2 C4 C3 121.6(5) . 2_565
C12 O12B Sm1 149.8(3) . 2_566
C12 O12B Sm1 93.1(3) . .
Sm1 O12B Sm1 109.43(12) 2_566 .
C9 O9 Sm1 130.2(3) . .
C1 O1 Sm1 135.2(3) . .
C11 O11 Sm1 128.0(3) . .
C5 O5A Sm1 147.6(4) . .
C12 O12A Sm1 96.6(3) . .
C10 O10 Sm1 138.0(4) . .
C1 O2 Sm1 139.8(3) 2_566 .
O2 C1 O1 127.2(4) 2_566 .
O2 C1 C2 117.3(4) 2_566 .
O1 C1 C2 115.5(4) . .
O14 C14 N14 124.3(8) . .
O14 C14 H14 117.8 . .
N14 C14 H14 117.8 . .
C4 C2 C3 116.5(4) . .
C4 C2 C1 121.2(4) . .
C3 C2 C1 122.3(4) . .
C8 C6 C7 115.5(5) . .
C8 C6 C5 122.8(5) . .
C7 C6 C5 121.7(5) . .
F3 C3 C2 119.9(4) . .
F3 C3 C4 118.2(5) . 2_565
C2 C3 C4 121.9(5) . 2_565
C11 N11 H3A 120.0 . .
C11 N11 H3B 120.0 . .
H3A N11 H3B 120.0 . .
F7 C7 C8 118.5(5) . 2_667
F7 C7 C6 119.4(5) . .
C8 C7 C6 122.1(5) 2_667 .
O12A C12 O12B 119.9(4) . .
O12A C12 C13 120.9(5) . .
O12B C12 C13 119.2(5) . .
O12A C12 Sm1 58.7(3) . .
O12B C12 Sm1 61.4(2) . .
C13 C12 Sm1 174.5(4) . .
C9 N9 H1A 120.0 . .
C9 N9 H1B 120.0 . .
H1A N9 H1B 120.0 . .
C16 N16 H40A 120.0 . .
C16 N16 H40B 120.0 . .
H40A N16 H40B 120.0 . .
O10 C10 N10 126.5(7) . .
O10 C10 H10 116.8 . .
N10 C10 H10 116.8 . .
F8 C8 C7 118.4(5) . 2_667
F8 C8 C6 119.1(5) . .
C7 C8 C6 122.4(5) 2_667 .
O5B C5 O5A 126.9(5) . .
O5B C5 C6 116.9(4) . .
O5A C5 C6 116.2(5) . .
C14 N14 H12A 120.0 . .
C14 N14 H12B 120.0 . .
H12A N14 H12B 120.0 . .
O9 C9 N9 125.2(5) . .
O9 C9 H9 117.4 . .
N9 C9 H9 117.4 . .
O11 C11 N11 125.2(5) . .
O11 C11 H11 117.4 . .
N11 C11 H11 117.4 . .
C10 N10 H2A 120.0 . .
C10 N10 H2B 120.0 . .
H2A N10 H2B 120.0 . .
C12 C13 H13A 109.5 . .
C12 C13 H13B 109.5 . .
H13A C13 H13B 109.5 . .
C12 C13 H13C 109.5 . .
H13A C13 H13C 109.5 . .
H13B C13 H13C 109.5 . .
C15 N15 H9A 120.0 . .
C15 N15 H9B 120.0 . .
H9A N15 H9B 120.0 . .
O16 C16 N16 147(2) . .
O16 C16 H039 106.4 . .
N16 C16 H039 106.4 . .
O15 C15 N15 127.1(9) . .
O15 C15 H044 116.5 . .
N15 C15 H044 116.5 . .

loop_
_geom_bond_atom_site_label_1
_geom_bond_atom_site_label_2
_geom_bond_distance
_geom_bond_site_symmetry_2
Sm1 O5A 2.368(3) .
Sm1 O12B 2.396(3) 2_566
Sm1 O10 2.441(4) .
Sm1 O9 2.458(4) .
Sm1 O2 2.469(3) .
Sm1 O1 2.478(3) .
Sm1 O11 2.515(4) .
Sm1 O12A 2.544(4) .
Sm1 O12B 2.601(3) .
Sm1 C12 2.957(5) .
Sm1 Sm1 4.0805(7) 2_566
F7 C7 1.353(6) .
C4 F4 1.345(6) .
C4 C2 1.376(7) .
C4 C3 1.384(7) 2_565
O12B C12 1.272(6) .
O12B Sm1 2.396(3) 2_566
F8 C8 1.359(6) .
O9 C9 1.247(6) .
O1 C1 1.260(5) .
O11 C11 1.232(6) .
O5A C5 1.256(6) .
O12A C12 1.243(6) .
O10 C10 1.228(7) .
F3 C3 1.346(6) .
O2 C1 1.239(6) 2_566
C1 O2 1.239(6) 2_566
C1 C2 1.518(6) .
O5B C5 1.232(7) .
C14 O14 1.200(9) .
C14 N14 1.302(10) .
C14 H14 0.9300 .
C2 C3 1.377(7) .
O15 C15 1.229(10) .
C6 C8 1.381(7) .
C6 C7 1.392(7) .
C6 C5 1.513(7) .
C3 C4 1.384(7) 2_565
N11 C11 1.305(6) .
N11 H3A 0.8600 .
N11 H3B 0.8600 .
C7 C8 1.366(7) 2_667
C12 C13 1.509(7) .
N9 C9 1.298(6) .
N9 H1A 0.8600 .
N9 H1B 0.8600 .
N16 C16 1.146(15) .
N16 H40A 0.8600 .
N16 H40B 0.8600 .
C10 N10 1.270(8) .
C10 H10 0.9300 .
C8 C7 1.366(7) 2_667
N14 H12A 0.8600 .
N14 H12B 0.8600 .
C9 H9 0.9300 .
C11 H11 0.9300 .
N10 H2A 0.8600 .
N10 H2B 0.8600 .
C13 H13A 0.9600 .
C13 H13B 0.9600 .
C13 H13C 0.9600 .
N15 C15 1.242(10) .
N15 H9A 0.8600 .
N15 H9B 0.8600 .
O16 C16 1.133(13) .
C16 H039 0.9300 .
C15 H044 0.9300 .

loop_
_geom_torsion_atom_site_label_1
_geom_torsion_atom_site_label_2
_geom_torsion_atom_site_label_3
_geom_torsion_atom_site_label_4
_geom_torsion
_geom_torsion_site_symmetry_1
_geom_torsion_site_symmetry_4
Sm1 O1 C1 O2 0.9(8) . 2_566
Sm1 O1 C1 C2 -177.5(3) . .
F4 C4 C2 C3 177.4(5) . .
C3 C4 C2 C3 -0.5(9) 2_565 .
F4 C4 C2 C1 -0.3(8) . .
C3 C4 C2 C1 -178.2(5) 2_565 .
O2 C1 C2 C4 -68.8(7) 2_566 .
O1 C1 C2 C4 109.8(6) . .
O2 C1 C2 C3 113.6(6) 2_566 .
O1 C1 C2 C3 -67.8(7) . .
C4 C2 C3 F3 179.5(5) . .
C1 C2 C3 F3 -2.8(8) . .
C4 C2 C3 C4 0.5(9) . 2_565
C1 C2 C3 C4 178.2(5) . 2_565
C8 C6 C7 F7 177.8(5) . .
C5 C6 C7 F7 -2.0(8) . .
C8 C6 C7 C8 -1.6(9) . 2_667
C5 C6 C7 C8 178.6(5) . 2_667
Sm1 O12A C12 O12B -5.8(5) . .
Sm1 O12A C12 C13 173.6(5) . .
Sm1 O12B C12 O12A 144.8(5) 2_566 .
Sm1 O12B C12 O12A 5.6(5) . .
Sm1 O12B C12 C13 -34.6(9) 2_566 .
Sm1 O12B C12 C13 -173.8(4) . .
Sm1 O12B C12 Sm1 139.2(6) 2_566 .
Sm1 O10 C10 N10 -163.5(5) . .
C7 C6 C8 F8 179.4(5) . .
C5 C6 C8 F8 -0.8(8) . .
C7 C6 C8 C7 1.6(9) . 2_667
C5 C6 C8 C7 -178.6(5) . 2_667
Sm1 O5A C5 O5B 27.8(11) . .
Sm1 O5A C5 C6 -153.7(5) . .
C8 C6 C5 O5B 117.3(6) . .
C7 C6 C5 O5B -62.8(7) . .
C8 C6 C5 O5A -61.2(7) . .
C7 C6 C5 O5A 118.6(6) . .
Sm1 O9 C9 N9 -174.1(4) . .
Sm1 O11 C11 N11 177.9(4) . .
